data_1505379
loop_
_publ_author_name
'Douelle, Frederic'
'Capes, Amy S.'
'Greaney, Michael F.'

_publ_section_title
;
 Highly diastereoselective synthesis of vicinal quaternary and tertiary
 stereocenters using the iodo-aldol cyclization.
;
_journal_issue 10
_journal_name_full 'Organic letters'
_journal_page_first 1931
_journal_page_last 1934
_journal_paper_doi 10.1021/ol070482k
_journal_volume 9
_journal_year 2007
_chemical_absolute_configuration ad
_chemical_compound_source 'F. Douelle'
_chemical_formula_moiety 'C21 H20 I1 N3 O10 S1'
_chemical_formula_sum 'C21 H20 I N3 O10 S'
_chemical_formula_weight 633.37
_space_group_IT_number 43
_symmetry_cell_setting orthorhombic
_symmetry_space_group_name_Hall 'F 2 -2d'
_symmetry_space_group_name_H-M 'F d d 2'
_atom_sites_solution_hydrogens geom
_atom_sites_solution_primary direct
_audit_creation_date 06-09-15
_audit_creation_method CRYSTALS_ver_12.84
_cell_angle_alpha 90
_cell_angle_beta 90
_cell_angle_gamma 90
_cell_formula_units_Z 16
_cell_length_a 22.344(5)
_cell_length_b 29.436(6)
_cell_length_c 14.928(3)
_cell_measurement_reflns_used 7524
_cell_measurement_temperature 150
_cell_measurement_theta_max 57
_cell_measurement_theta_min 5
_cell_volume 9818(4)
_computing_cell_refinement 'SAINT (Siemens ,1995)'
_computing_data_collection 'SMART (Siemens, 1993)'
_computing_data_reduction 'SAINT (Siemens ,1995)'
_computing_molecular_graphics 'CAMERON (Watkin et al., 1996)'
_computing_publication_material 'CRYSTALS (Betteridge et al., 2003)'
_computing_structure_refinement 'CRYSTALS (Betteridge et al., 2003)'
_computing_structure_solution 'SHELXS 86 (Sheldrick, 1986)'
_diffrn_ambient_temperature 150
_diffrn_measured_fraction_theta_full 0.998
_diffrn_measured_fraction_theta_max 0.962
_diffrn_measurement_device_type 'Bruker SMART'
_diffrn_measurement_method \w
_diffrn_radiation_monochromator graphite
_diffrn_radiation_type 'Mo K\a'
_diffrn_radiation_wavelength 0.71073
_diffrn_reflns_av_R_equivalents 0.034
_diffrn_reflns_limit_h_max 30
_diffrn_reflns_limit_h_min 0
_diffrn_reflns_limit_k_max 39
_diffrn_reflns_limit_k_min 0
_diffrn_reflns_limit_l_max 19
_diffrn_reflns_limit_l_min -19
_diffrn_reflns_number 119668
_diffrn_reflns_theta_full 27.810
_diffrn_reflns_theta_max 28.969
_diffrn_reflns_theta_min 1.780
_diffrn_standards_number 0
_exptl_absorpt_coefficient_mu 1.450
_exptl_absorpt_correction_T_max 0.67
_exptl_absorpt_correction_T_min 0.47
_exptl_absorpt_correction_type multi-scan
_exptl_absorpt_process_details 'SADABS (Siemens, 1996)'
_exptl_crystal_colour yellow
_exptl_crystal_density_diffrn 1.714
_exptl_crystal_description block
_exptl_crystal_F_000 5056
_exptl_crystal_recrystallization_method
;
Recrystallised in hexane/EtOAc 3/1 using the "two vials technics"
;
_exptl_crystal_size_max 0.39
_exptl_crystal_size_mid 0.38
_exptl_crystal_size_min 0.28
_refine_diff_density_max 2.47
_refine_diff_density_min -1.39
_refine_ls_abs_structure_details 'Flack (1983), 2816 Friedel-pairs'
_refine_ls_abs_structure_Flack 0.298(14)
_refine_ls_extinction_method None
_refine_ls_goodness_of_fit_ref 0.9975
_refine_ls_hydrogen_treatment constr
_refine_ls_matrix_type full
_refine_ls_number_parameters 326
_refine_ls_number_reflns 6043
_refine_ls_number_restraints 1
_refine_ls_R_factor_all 0.0319
_refine_ls_R_factor_gt 0.0295
_refine_ls_shift/su_max 0.001425
_refine_ls_structure_factor_coef Fsqd
_refine_ls_weighting_details
;
 Method, part 1, Chebychev polynomial, (Watkin, 1994, Prince, 1982) 
 [weight] = 1.0/[A~0~*T~0~(x)+A~1~*T~1~(x) ... +A~n-1~]*T~n-1~(x)] 
 where A~i~ are the Chebychev coefficients listed below and x= Fcalc/Fmax 
 Method = Robust Weighting (Prince, 1982) 
 W = [weight] * [1-(deltaF/6*sigmaF)^2^]^2^ 
 A~i~ are: 
 11.3 15.2 4.90 
;
_refine_ls_weighting_scheme calc
_refine_ls_wR_factor_all 0.0666
_refine_ls_wR_factor_gt 0.0627
_refine_ls_wR_factor_ref 0.0666
_reflns_limit_h_max 30
_reflns_limit_h_min 0
_reflns_limit_k_max 39
_reflns_limit_k_min 0
_reflns_limit_l_max 19
_reflns_limit_l_min -19
_reflns_number_gt 5504
_reflns_number_total 6066
_reflns_threshold_expression I>2.0\s(I)
_oxford_diffrn_Wilson_B_factor 0.00
_oxford_diffrn_Wilson_scale 0.00
_oxford_refine_ls_scale 0.076960(9)
_oxford_structure_analysis_title 'mg6002 in Fdd2'
_cod_data_source_file ol070482ksi20070225_103657.cif
_cod_data_source_block 'data_mg6002'
_cod_depositor_comments
;
The following automatic conversions were performed:

'_symmetry_cell_setting' value 'Orthorhombic' changed to
'orthorhombic' according to
/home/saulius/struct/CIF-dictionaries/cif_core.dic dictionary named
'cif_core.dic' version 2.4.1 from 2010-06-29.

Automatic conversion script
Id: cif_fix_values 1715 2011-07-08 13:25:40Z adriana 
;
_cod_original_cell_volume 9819(3)
_cod_original_sg_symbol_H-M 'F d d 2 '
_cod_original_formula_sum 'C21 H20 I1 N3 O10 S1'
_cod_database_code 1505379

loop_
_symmetry_equiv_pos_as_xyz
x,y,z
x,y+1/2,z+1/2
x+1/2,y,z+1/2
x+1/2,y+1/2,z
-x+1/4,y+1/4,z+1/4
-x+1/4,y+3/4,z+3/4
-x+3/4,y+1/4,z+3/4
-x+3/4,y+3/4,z+1/4
x+1/4,-y+1/4,z+1/4
x+1/4,-y+3/4,z+3/4
x+3/4,-y+1/4,z+3/4
x+3/4,-y+3/4,z+1/4
-x+1/2,-y,z+1/2
-x+1/2,-y+1/2,z+1
-x+1,-y,z+1
-x+1,-y+1/2,z+1/2

loop_
_atom_site_label
_atom_site_type_symbol
_atom_site_fract_x
_atom_site_fract_y
_atom_site_fract_z
_atom_site_U_iso_or_equiv
_atom_site_occupancy
_atom_site_adp_type
_atom_site_refinement_flags_posn
S1 S 0.78920(4) 0.03300(2) 0.75806(8) 0.0307 1.0000 Uani .
I1 I 0.804949(11) 0.175575(9) 1.00905(5) 0.0382 1.0000 Uani .
N1 N 1.01422(12) 0.16076(9) 0.4938(2) 0.0278 1.0000 Uani .
N2 N 0.86705(15) 0.17330(9) 0.2511(2) 0.0344 1.0000 Uani .
N4 N 0.77730(13) 0.08639(9) 0.78145(19) 0.0264 1.0000 Uani .
O1 O 1.02304(12) 0.15626(10) 0.57402(19) 0.0373 1.0000 Uani .
O2 O 0.82950(15) 0.01659(9) 0.8255(2) 0.0444 1.0000 Uani .
O3 O 1.05328(12) 0.16311(9) 0.43701(19) 0.0376 1.0000 Uani .
O6 O 0.73216(12) 0.01210(8) 0.7460(2) 0.0409 1.0000 Uani .
O7 O 0.81452(10) 0.15912(8) 0.64713(15) 0.0240 1.0000 Uani .
O13 O 0.90765(16) 0.16574(12) 0.1980(2) 0.0481 1.0000 Uani .
O14 O 0.81606(14) 0.18381(10) 0.23040(18) 0.0380 1.0000 Uani .
O18 O 0.74536(12) 0.17603(11) 0.54319(18) 0.0425 1.0000 Uani .
O20 O 0.83513(10) 0.23870(7) 0.79396(17) 0.0290 1.0000 Uani .
O22 O 0.90782(11) 0.18619(9) 0.79849(19) 0.0330 1.0000 Uani .
C1 C 0.80468(13) 0.16206(11) 0.8052(2) 0.0212 1.0000 Uani .
C2 C 0.76891(13) 0.15948(10) 0.7165(2) 0.0213 1.0000 Uani .
C3 C 0.73764(14) 0.11338(11) 0.7219(2) 0.0272 1.0000 Uani .
C4 C 0.9113(3) 0.03917(16) 0.3966(3) 0.0532 1.0000 Uani .
C5 C 0.82888(14) 0.11353(10) 0.8121(2) 0.0247 1.0000 Uani .
C7 C 0.82620(15) 0.03243(10) 0.6545(2) 0.0273 1.0000 Uani .
C8 C 0.79592(15) 0.16861(12) 0.5639(2) 0.0272 1.0000 Uani .
C9 C 0.84777(14) 0.16760(10) 0.4992(2) 0.0241 1.0000 Uani .
C10 C 0.83444(16) 0.17130(11) 0.4084(2) 0.0271 1.0000 Uani .
C11 C 0.88138(17) 0.17019(11) 0.3476(2) 0.0271 1.0000 Uani .
C12 C 0.88823(16) 0.03772(12) 0.6493(3) 0.0331 1.0000 Uani .
C13 C 0.91448(17) 0.03972(13) 0.5662(3) 0.0398 1.0000 Uani .
C14 C 0.88145(19) 0.03674(12) 0.4873(3) 0.0370 1.0000 Uani .
C15 C 0.93990(16) 0.16630(11) 0.3731(2) 0.0281 1.0000 Uani .
C16 C 0.95129(15) 0.16349(10) 0.4643(2) 0.0266 1.0000 Uani .
C17 C 0.90661(14) 0.16351(10) 0.5280(2) 0.0246 1.0000 Uani .
C18 C 0.82030(18) 0.03093(12) 0.4940(3) 0.0353 1.0000 Uani .
C19 C 0.85589(14) 0.19634(10) 0.7991(2) 0.0227 1.0000 Uani .
C20 C 0.79218(16) 0.02900(11) 0.5759(3) 0.0308 1.0000 Uani .
C21 C 0.88123(17) 0.27338(11) 0.7932(3) 0.0372 1.0000 Uani .
C23 C 0.76155(15) 0.17388(11) 0.8813(2) 0.0245 1.0000 Uani .
H4 H 0.7439 0.2025 0.8742 0.0290 1.0000 Uiso R
H5 H 0.7296 0.1517 0.8857 0.0288 1.0000 Uiso R
H21 H 0.7403 0.1835 0.7095 0.0253 1.0000 Uiso R
H31 H 0.7333 0.1003 0.6645 0.0328 1.0000 Uiso R
H32 H 0.6994 0.1185 0.7507 0.0328 1.0000 Uiso R
H41 H 0.9525 0.0365 0.4068 0.0802 1.0000 Uiso R
H42 H 0.8970 0.0132 0.3643 0.0807 1.0000 Uiso R
H43 H 0.9012 0.0689 0.3728 0.0805 1.0000 Uiso R
H51 H 0.8629 0.1083 0.7761 0.0283 1.0000 Uiso R
H52 H 0.8388 0.1056 0.8731 0.0282 1.0000 Uiso R
H101 H 0.7952 0.1738 0.3896 0.0313 1.0000 Uiso R
H121 H 0.9116 0.0396 0.7002 0.0414 1.0000 Uiso R
H131 H 0.9549 0.0431 0.5641 0.0477 1.0000 Uiso R
H151 H 0.9699 0.1656 0.3336 0.0341 1.0000 Uiso R
H171 H 0.9170 0.1600 0.5882 0.0296 1.0000 Uiso R
H181 H 0.7985 0.0270 0.4422 0.0424 1.0000 Uiso R
H201 H 0.7508 0.0254 0.5795 0.0363 1.0000 Uiso R
H211 H 0.8623 0.3030 0.7904 0.0550 1.0000 Uiso R
H212 H 0.9071 0.2676 0.7449 0.0546 1.0000 Uiso R
H213 H 0.9026 0.2693 0.8492 0.0552 1.0000 Uiso R

loop_
_atom_site_aniso_label
_atom_site_aniso_U_11
_atom_site_aniso_U_22
_atom_site_aniso_U_33
_atom_site_aniso_U_23
_atom_site_aniso_U_13
_atom_site_aniso_U_12
S1 0.0418(4) 0.0200(3) 0.0302(4) -0.0007(3) 0.0019(4) -0.0022(3)
I1 0.04544(12) 0.04883(12) 0.02034(9) -0.00609(10) 0.00057(10) 0.00271(11)
N1 0.0279(13) 0.0237(12) 0.0317(16) 0.0021(10) 0.0007(11) 0.0025(10)
N2 0.0527(19) 0.0296(14) 0.0208(14) 0.0010(12) 0.0000(14) -0.0066(12)
N4 0.0298(13) 0.0217(12) 0.0277(16) -0.0022(10) 0.0000(10) -0.0016(10)
O1 0.0325(13) 0.0416(15) 0.0377(14) 0.0036(11) -0.0045(11) 0.0073(11)
O2 0.072(2) 0.0255(12) 0.0358(14) 0.0009(11) -0.0071(14) 0.0071(13)
O3 0.0335(13) 0.0342(13) 0.0451(16) 0.0014(12) 0.0087(12) 0.0026(11)
O6 0.0474(15) 0.0276(12) 0.0478(17) -0.0035(11) 0.0134(13) -0.0113(10)
O7 0.0229(10) 0.0312(11) 0.0180(10) -0.0006(9) -0.0020(8) 0.0012(8)
O13 0.059(2) 0.063(2) 0.0225(14) -0.0025(13) 0.0061(13) -0.0043(16)
O14 0.0545(17) 0.0362(13) 0.0232(14) 0.0030(10) -0.0101(12) -0.0016(13)
O18 0.0302(13) 0.069(2) 0.0278(12) 0.0063(13) -0.0049(11) 0.0084(12)
O20 0.0239(10) 0.0232(11) 0.0400(13) 0.0011(9) -0.0007(10) 0.0009(8)
O22 0.0243(11) 0.0309(12) 0.0437(15) -0.0036(11) -0.0050(10) 0.0006(9)
C1 0.0215(14) 0.0208(13) 0.0212(16) -0.0018(12) -0.0013(11) 0.0007(10)
C2 0.0222(13) 0.0215(13) 0.0202(14) -0.0001(11) -0.0014(11) 0.0015(11)
C3 0.0236(14) 0.0280(15) 0.0300(15) -0.0048(12) -0.0011(12) -0.0033(12)
C4 0.070(3) 0.041(2) 0.048(3) 0.0011(19) 0.024(2) 0.004(2)
C5 0.0260(14) 0.0235(14) 0.0247(16) 0.0012(11) -0.0043(11) 0.0042(11)
C7 0.0292(15) 0.0208(13) 0.0319(17) -0.0026(12) 0.0015(13) 0.0015(11)
C8 0.0277(14) 0.0316(16) 0.0224(16) -0.0009(12) -0.0036(12) 0.0009(12)
C9 0.0296(14) 0.0231(13) 0.0198(16) 0.0000(12) -0.0013(12) -0.0006(10)
C10 0.0338(17) 0.0252(14) 0.0224(15) -0.0004(12) -0.0036(13) 0.0007(12)
C11 0.0425(19) 0.0200(13) 0.0187(15) -0.0017(11) -0.0022(13) -0.0036(12)
C12 0.0292(16) 0.0269(15) 0.043(2) -0.0101(14) -0.0062(14) 0.0025(12)
C13 0.0285(16) 0.0329(18) 0.058(3) -0.0116(17) 0.0087(16) -0.0005(13)
C14 0.046(2) 0.0233(15) 0.041(2) -0.0005(13) 0.0099(16) 0.0030(14)
C15 0.0378(17) 0.0233(14) 0.0232(15) -0.0015(12) 0.0056(13) -0.0033(12)
C16 0.0300(16) 0.0193(13) 0.0306(17) -0.0009(12) 0.0000(13) 0.0007(11)
C17 0.0333(15) 0.0200(13) 0.0206(16) -0.0004(10) -0.0026(11) -0.0013(11)
C18 0.0432(19) 0.0309(16) 0.032(2) -0.0017(14) -0.0037(16) 0.0077(14)
C19 0.0260(14) 0.0242(14) 0.0180(13) -0.0016(11) -0.0034(11) -0.0017(11)
C20 0.0278(15) 0.0262(15) 0.0383(18) -0.0037(13) -0.0050(14) 0.0016(12)
C21 0.0351(18) 0.0251(16) 0.051(2) -0.0001(15) 0.0006(16) -0.0053(13)
C23 0.0283(15) 0.0248(14) 0.0204(15) -0.0016(10) 0.0027(12) 0.0021(11)

loop_
_atom_type_symbol
_atom_type_scat_dispersion_real
_atom_type_scat_dispersion_imag
_atom_type_scat_Cromer_Mann_a1
_atom_type_scat_Cromer_Mann_b1
_atom_type_scat_Cromer_Mann_a2
_atom_type_scat_Cromer_Mann_b2
_atom_type_scat_Cromer_Mann_a3
_atom_type_scat_Cromer_Mann_b3
_atom_type_scat_Cromer_Mann_a4
_atom_type_scat_Cromer_Mann_b4
_atom_type_scat_Cromer_Mann_c
_atom_type_scat_source
C 0.0033 0.0016 2.3100 20.8439 1.0200 10.2075 1.5886 0.5687 0.8650 51.6512 0.2156 'International Tables Vol C 4.2.6.8 and 6.1.1.4'
H 0.0000 0.0000 0.4930 10.5109 0.3229 26.1257 0.1402 3.1424 0.0408 57.7998 0.0030 'International Tables Vol C 4.2.6.8 and 6.1.1.4'
N 0.0061 0.0033 12.2126 0.0057 3.1322 9.8933 2.0125 28.9975 1.1663 0.5826 -11.5290 'International Tables Vol C 4.2.6.8 and 6.1.1.4'
O 0.0106 0.0060 3.0485 13.2771 2.2868 5.7011 1.5463 0.3239 0.8670 32.9089 0.2508 'International Tables Vol C 4.2.6.8 and 6.1.1.4'
S 0.1246 0.1234 6.9053 1.4679 5.2034 22.2151 1.4379 0.2536 1.5863 56.1720 0.8669 'International Tables Vol C 4.2.6.8 and 6.1.1.4'
I -0.4742 1.8119 20.1472 4.3470 18.9949 0.3814 7.5138 27.7660 2.2735 66.8776 4.0712 'International Tables Vol C 4.2.6.8 and 6.1.1.4'

loop_
_geom_angle_atom_site_label_1
_geom_angle_atom_site_label_2
_geom_angle_atom_site_label_3
_geom_angle
_geom_angle_publ_flag
N4 S1 O2 106.05(16) yes
N4 S1 O6 107.26(15) yes
O2 S1 O6 120.29(19) yes
N4 S1 C7 105.95(15) yes
O2 S1 C7 108.63(18) yes
O6 S1 C7 107.80(17) yes
O1 N1 O3 125.0(3) yes
O1 N1 C16 116.9(3) yes
O3 N1 C16 118.1(3) yes
O13 N2 O14 125.1(3) yes
O13 N2 C11 117.3(3) yes
O14 N2 C11 117.6(3) yes
S1 N4 C3 119.0(2) yes
S1 N4 C5 117.4(2) yes
C3 N4 C5 111.2(2) yes
C2 O7 C8 116.2(2) yes
C19 O20 C21 114.3(2) yes
C2 C1 C5 101.2(3) yes
C2 C1 C19 111.6(3) yes
C5 C1 C19 110.8(2) yes
C2 C1 C23 108.7(2) yes
C5 C1 C23 112.7(3) yes
C19 C1 C23 111.5(3) yes
C1 C2 O7 104.3(2) yes
C1 C2 C3 103.5(3) yes
O7 C2 C3 110.6(2) yes
C1 C2 H21 113.7 no
O7 C2 H21 113.3 no
C3 C2 H21 110.8 no
C2 C3 N4 103.5(2) yes
C2 C3 H31 111.1 no
N4 C3 H31 112.7 no
C2 C3 H32 106.7 no
N4 C3 H32 110.2 no
H31 C3 H32 112.1 no
C14 C4 H41 106.5 no
C14 C4 H42 105.4 no
H41 C4 H42 109.9 no
C14 C4 H43 105.6 no
H41 C4 H43 111.2 no
H42 C4 H43 117.3 no
C1 C5 N4 102.0(2) yes
C1 C5 H51 113.5 no
N4 C5 H51 111.4 no
C1 C5 H52 111.7 no
N4 C5 H52 109.9 no
H51 C5 H52 108.2 no
S1 C7 C12 121.1(3) yes
S1 C7 C20 118.9(3) yes
C12 C7 C20 119.9(3) yes
O7 C8 O18 124.9(3) yes
O7 C8 C9 110.6(3) yes
O18 C8 C9 124.5(3) yes
C8 C9 C10 117.2(3) yes
C8 C9 C17 122.1(3) yes
C10 C9 C17 120.7(3) yes
C9 C10 C11 118.2(3) yes
C9 C10 H101 120.4 no
C11 C10 H101 121.4 no
N2 C11 C10 118.2(3) yes
N2 C11 C15 118.9(3) yes
C10 C11 C15 122.9(3) yes
C7 C12 C13 118.6(4) yes
C7 C12 H121 121.4 no
C13 C12 H121 120.0 no
C12 C13 C14 122.3(3) yes
C12 C13 H131 117.4 no
C14 C13 H131 120.3 no
C4 C14 C13 121.4(4) yes
C4 C14 C18 120.4(4) yes
C13 C14 C18 118.2(4) yes
C11 C15 C16 117.0(3) yes
C11 C15 H151 122.4 no
C16 C15 H151 120.7 no
N1 C16 C15 118.1(3) yes
N1 C16 C17 118.9(3) yes
C15 C16 C17 123.0(3) yes
C9 C17 C16 118.1(3) yes
C9 C17 H171 122.9 no
C16 C17 H171 119.0 no
C14 C18 C20 121.4(4) yes
C14 C18 H181 118.6 no
C20 C18 H181 119.9 no
C1 C19 O20 111.1(3) yes
C1 C19 O22 124.1(3) yes
O20 C19 O22 124.8(3) yes
C7 C20 C18 119.6(3) yes
C7 C20 H201 119.8 no
C18 C20 H201 120.6 no
O20 C21 H211 108.9 no
O20 C21 H212 108.4 no
H211 C21 H212 113.5 no
O20 C21 H213 104.8 no
H211 C21 H213 111.2 no
H212 C21 H213 109.5 no
C1 C23 I1 112.4(2) yes
C1 C23 H4 112.7 no
I1 C23 H4 105.7 no
C1 C23 H5 111.2 no
I1 C23 H5 106.7 no
H4 C23 H5 107.7 no

loop_
_geom_bond_atom_site_label_1
_geom_bond_atom_site_label_2
_geom_bond_distance
_geom_bond_publ_flag
S1 N4 1.632(3) yes
S1 O2 1.434(3) yes
S1 O6 1.427(3) yes
S1 C7 1.753(4) yes
I1 C23 2.140(3) yes
N1 O1 1.220(4) yes
N1 O3 1.219(4) yes
N1 C16 1.476(4) yes
N2 O13 1.225(4) yes
N2 O14 1.220(4) yes
N2 C11 1.480(4) yes
N4 C3 1.485(4) yes
N4 C5 1.475(4) yes
O7 C2 1.453(4) yes
O7 C8 1.340(4) yes
O18 C8 1.191(4) yes
O20 C19 1.333(4) yes
O20 C21 1.450(4) yes
O22 C19 1.198(4) yes
C1 C2 1.549(4) yes
C1 C5 1.531(4) yes
C1 C19 1.528(4) yes
C1 C23 1.529(4) yes
C2 C3 1.528(4) yes
C2 H21 0.958 no
C3 H31 0.945 no
C3 H32 0.968 no
C4 C14 1.511(6) yes
C4 H41 0.938 no
C4 H42 0.959 no
C4 H43 0.971 no
C5 H51 0.943 no
C5 H52 0.966 no
C7 C12 1.397(5) yes
C7 C20 1.403(5) yes
C8 C9 1.508(5) yes
C9 C10 1.392(5) yes
C9 C17 1.389(4) yes
C10 C11 1.387(5) yes
C10 H101 0.923 no
C11 C15 1.367(5) yes
C12 C13 1.374(6) yes
C12 H121 0.923 no
C13 C14 1.392(6) yes
C13 H131 0.910 no
C14 C18 1.381(5) yes
C15 C16 1.387(5) yes
C15 H151 0.893 no
C16 C17 1.379(4) yes
C17 H171 0.933 no
C18 C20 1.376(5) yes
C18 H181 0.920 no
C20 H201 0.932 no
C21 H211 0.971 no
C21 H212 0.940 no
C21 H213 0.971 no
C23 H4 0.937 no
C23 H5 0.970 no
